data_2017700
loop_
_publ_author_name
'Thanigaimani, Kaliyaperumal'
'Devi, Periasamy'
'Muthiah, Packianathan Thomas'
'Lynch, Daniel E.'
'Butcher, Ray J.'

_publ_section_title
;
 Charge-assisted hydrogen-bonded supramolecular networks in
 acetoguanaminium hydrogen phthalate, acetoguanaminium hydrogen maleate
 and acetoguanaminium 3-hydroxypicolinate monohydrate
;
_journal_coeditor_code FA3215
_journal_issue 7
_journal_name_full 'Acta Crystallographica Section C'
_journal_page_first o324
_journal_page_last o328
_journal_paper_doi 10.1107/S0108270110014150
_journal_volume 66
_journal_year 2010
_chemical_formula_iupac 'C4 H8 N5 + , C6 H4 N O3 - , H2 O'
_chemical_formula_moiety 'C4 H8 N5 + , C6 H4 N O3 - , H2 O'
_chemical_formula_sum 'C10 H14 N6 O4'
_chemical_formula_weight 282.27
_chemical_name_common 'acetoguanaminium 3-hydroxypicolinate monohydrate'
_chemical_name_systematic
;
2,4-diamino-6-methyl-1,3,5-triazinium 3-hydroxypicolinate monohydrate
;
_space_group_IT_number 14
_symmetry_cell_setting monoclinic
_symmetry_space_group_name_Hall '-P 2ybc'
_symmetry_space_group_name_H-M 'P 1 21/c 1'
_atom_sites_solution_hydrogens geom
_atom_sites_solution_primary direct
_atom_sites_solution_secondary difmap
_cell_angle_alpha 90
_cell_angle_beta 94.462(7)
_cell_angle_gamma 90
_cell_formula_units_Z 4
_cell_length_a 7.0397(16)
_cell_length_b 24.680(5)
_cell_length_c 7.5047(19)
_cell_measurement_reflns_used 3233
_cell_measurement_temperature 296(2)
_cell_measurement_theta_max 28.4
_cell_measurement_theta_min 2.8
_cell_volume 1299.9(5)
_computing_cell_refinement 'SAINT (Bruker, 2004)'
_computing_data_collection 'APEX2 (Bruker, 2004)'
_computing_data_reduction 'SAINT (Bruker, 2004)'
_computing_molecular_graphics
;
ORTEPII (Johnson, 1976) and PLATON (Spek, 2009)
;
_computing_publication_material 'PLATON (Spek, 2009)'
_computing_structure_refinement 'SHELXL97 (Sheldrick, 2008)'
_computing_structure_solution 'SHELXS97 (Sheldrick, 2008)'
_diffrn_ambient_temperature 296(2)
_diffrn_measured_fraction_theta_full 0.996
_diffrn_measured_fraction_theta_max 0.994
_diffrn_measurement_device_type 'Bruker APEXII CCD area-detector'
_diffrn_measurement_method '\f and \w scans'
_diffrn_radiation_monochromator graphite
_diffrn_radiation_source 'fine-focus sealed tube'
_diffrn_radiation_type MoK\a
_diffrn_radiation_wavelength 0.71073
_diffrn_reflns_av_R_equivalents 0.0497
_diffrn_reflns_av_sigmaI/netI 0.0468
_diffrn_reflns_limit_h_max 9
_diffrn_reflns_limit_h_min -9
_diffrn_reflns_limit_k_max 19
_diffrn_reflns_limit_k_min -32
_diffrn_reflns_limit_l_max 9
_diffrn_reflns_limit_l_min -10
_diffrn_reflns_number 10842
_diffrn_reflns_reduction_process
;
;
_diffrn_reflns_theta_full 25.00
_diffrn_reflns_theta_max 28.37
_diffrn_reflns_theta_min 2.84
_diffrn_standards_decay_% 0
_diffrn_standards_number 0
_exptl_absorpt_coefficient_mu 0.114
_exptl_absorpt_correction_T_max 0.9687
_exptl_absorpt_correction_T_min 0.9388
_exptl_absorpt_correction_type multi-scan
_exptl_absorpt_process_details '(SADABS; Sheldrick, 1996)'
_exptl_crystal_colour colourless
_exptl_crystal_density_diffrn 1.442
_exptl_crystal_density_method 'not measured'
_exptl_crystal_description chunk
_exptl_crystal_F_000 592
_exptl_crystal_size_max 0.56
_exptl_crystal_size_mid 0.42
_exptl_crystal_size_min 0.28
_refine_diff_density_max 0.242
_refine_diff_density_min -0.187
_refine_ls_extinction_method none
_refine_ls_goodness_of_fit_ref 1.032
_refine_ls_hydrogen_treatment mixed
_refine_ls_matrix_type full
_refine_ls_number_parameters 191
_refine_ls_number_reflns 3233
_refine_ls_number_restraints 3
_refine_ls_restrained_S_all 1.032
_refine_ls_R_factor_all 0.0840
_refine_ls_R_factor_gt 0.0512
_refine_ls_shift/su_max 0.000
_refine_ls_shift/su_mean 0.000
_refine_ls_structure_factor_coef Fsqd
_refine_ls_weighting_details 'calc w = 1/[\s^2^(Fo^2^)+(0.0729P)^2^+0.2520P] where P=(Fo^2^+2Fc^2^)/3'
_refine_ls_weighting_scheme calc
_refine_ls_wR_factor_gt 0.1354
_refine_ls_wR_factor_ref 0.1539
_reflns_number_gt 2090
_reflns_number_total 3233
_reflns_threshold_expression I>2\s(I)
_cod_data_source_file fa3215.cif
_cod_data_source_block III
_cod_original_sg_symbol_H-M 'P 21/c'
_cod_database_code 2017700
_cod_database_fobs_code 2017700

loop_
_symmetry_equiv_pos_site_id
_symmetry_equiv_pos_as_xyz
1 x,y,z
2 -x,1/2+y,1/2-z
3 -x,-y,-z
4 x,1/2-y,1/2+z

loop_
_atom_site_aniso_label
_atom_site_aniso_U_11
_atom_site_aniso_U_22
_atom_site_aniso_U_33
_atom_site_aniso_U_12
_atom_site_aniso_U_13
_atom_site_aniso_U_23
N1 0.0392(8) 0.0302(7) 0.0483(8) -0.0028(6) -0.0028(6) -0.0039(6)
N2 0.0472(9) 0.0336(7) 0.0630(10) 0.0021(6) -0.0121(8) -0.0024(6)
N3 0.0422(8) 0.0290(7) 0.0515(9) -0.0013(6) -0.0029(7) 0.0003(6)
N4 0.0430(9) 0.0343(7) 0.0695(11) -0.0032(6) -0.0069(8) -0.0071(7)
N5 0.0360(8) 0.0342(7) 0.0544(9) -0.0001(6) 0.0002(7) -0.0029(6)
C2 0.0425(9) 0.0296(8) 0.0417(9) -0.0015(7) -0.0002(7) 0.0035(6)
C4 0.0397(9) 0.0322(8) 0.0456(9) -0.0037(7) 0.0032(8) 0.0015(7)
C6 0.0389(9) 0.0337(8) 0.0462(10) -0.0029(7) 0.0038(8) 0.0000(7)
C7 0.0486(11) 0.0373(9) 0.0680(13) 0.0031(8) 0.0019(9) -0.0076(8)
O1 0.0675(10) 0.0387(7) 0.0919(11) 0.0034(7) -0.0184(8) -0.0219(7)
O2 0.0516(8) 0.0495(8) 0.0720(10) 0.0006(6) -0.0136(7) -0.0033(7)
O3 0.0686(10) 0.0400(8) 0.0990(13) 0.0121(7) -0.0052(9) -0.0107(7)
N6 0.0543(10) 0.0410(8) 0.0541(9) 0.0004(7) -0.0109(8) -0.0045(7)
C8 0.0501(10) 0.0308(8) 0.0406(9) -0.0014(7) -0.0010(8) 0.0004(7)
C9 0.0611(12) 0.0350(9) 0.0513(11) 0.0018(8) 0.0028(9) -0.0011(8)
C10 0.0912(18) 0.0379(10) 0.0657(14) -0.0029(11) -0.0027(12) -0.0131(9)
C11 0.0868(18) 0.0515(12) 0.0656(14) -0.0159(12) -0.0187(13) -0.0116(10)
C12 0.0620(13) 0.0555(12) 0.0618(13) -0.0048(10) -0.0154(11) -0.0058(10)
C13 0.0496(11) 0.0374(9) 0.0507(11) -0.0031(8) -0.0026(8) -0.0001(8)
O1W 0.1168(16) 0.0356(8) 0.0838(14) -0.0087(9) 0.0039(11) -0.0032(8)

loop_
_atom_site_type_symbol
_atom_site_label
_atom_site_fract_x
_atom_site_fract_y
_atom_site_fract_z
_atom_site_U_iso_or_equiv
_atom_site_thermal_displace_type
_atom_site_calc_flag
_atom_site_refinement_flags
_atom_site_occupancy
N N1 0.4970(2) 0.54462(5) 0.29495(19) 0.0396(4) Uani . . 1.000
N N2 0.7324(2) 0.48069(6) 0.3382(2) 0.0488(5) Uani . . 1.000
N N3 0.4543(2) 0.45687(5) 0.1802(2) 0.0412(5) Uani . . 1.000
N N4 0.1705(2) 0.43923(6) 0.0267(2) 0.0495(5) Uani . . 1.000
N N5 0.2094(2) 0.52480(6) 0.1388(2) 0.0417(5) Uani . . 1.000
C C2 0.5628(2) 0.49280(6) 0.2702(2) 0.0381(5) Uani . . 1.000
C C4 0.2825(2) 0.47337(6) 0.1182(2) 0.0392(5) Uani . . 1.000
C C6 0.3210(2) 0.55867(7) 0.2275(2) 0.0396(5) Uani . . 1.000
C C7 0.2589(3) 0.61504(7) 0.2581(3) 0.0514(6) Uani . . 1.000
O O1 0.9117(2) 0.56798(5) 0.5168(2) 0.0673(5) Uani . . 1.000
O O2 0.6960(2) 0.63282(6) 0.4812(2) 0.0587(5) Uani . . 1.000
O O3 0.7440(2) 0.72142(6) 0.6472(2) 0.0698(6) Uani . . 1.000
N N6 1.1557(2) 0.63392(6) 0.7091(2) 0.0506(5) Uani . . 1.000
C C8 0.9812(3) 0.65177(6) 0.6571(2) 0.0407(5) Uani . . 1.000
C C9 0.9204(3) 0.70349(7) 0.7004(3) 0.0492(6) Uani . . 1.000
C C10 1.0479(4) 0.73694(8) 0.7986(3) 0.0654(8) Uani . . 1.000
C C11 1.2240(4) 0.71853(9) 0.8486(3) 0.0693(9) Uani . . 1.000
C C12 1.2752(3) 0.66644(9) 0.8022(3) 0.0608(7) Uani . . 1.000
C C13 0.8553(3) 0.61401(7) 0.5446(3) 0.0462(6) Uani . . 1.000
O O1W 0.7024(3) 0.66313(6) 0.1112(3) 0.0789(8) Uani . . 1.000
H H1 0.56820 0.56790 0.35330 0.0470 Uiso calc R 1.000
H H2A 0.77690 0.44860 0.32530 0.0590 Uiso calc R 1.000
H H2B 0.80050 0.50470 0.39630 0.0590 Uiso calc R 1.000
H H4A 0.20900 0.40680 0.00790 0.0590 Uiso calc R 1.000
H H4B 0.05870 0.44930 -0.01460 0.0590 Uiso calc R 1.000
H H7A 0.12930 0.61950 0.21050 0.0770 Uiso calc R 1.000
H H7B 0.33910 0.63970 0.19950 0.0770 Uiso calc R 1.000
H H7C 0.26800 0.62240 0.38400 0.0770 Uiso calc R 1.000
H H3 0.68810 0.69840 0.58400 0.1050 Uiso calc R 1.000
H H10 1.01200 0.77170 0.82970 0.0780 Uiso calc R 1.000
H H11 1.31090 0.74060 0.91390 0.0830 Uiso calc R 1.000
H H12 1.39700 0.65400 0.83760 0.0730 Uiso calc R 1.000
H H1W 0.710(4) 0.6949(7) 0.095(4) 0.097(10) Uiso . . 1.000
H H2W 0.714(5) 0.6586(13) 0.220(3) 0.136(16) Uiso . . 1.000

loop_
_atom_type_symbol
_atom_type_description
_atom_type_scat_dispersion_real
_atom_type_scat_dispersion_imag
_atom_type_scat_source
O O 0.0106 0.0060 'International Tables Vol C Tables 4.2.6.8 and 6.1.1.4'
N N 0.0061 0.0033 'International Tables Vol C Tables 4.2.6.8 and 6.1.1.4'
H H 0.0000 0.0000 'International Tables Vol C Tables 4.2.6.8 and 6.1.1.4'
C C 0.0033 0.0016 'International Tables Vol C Tables 4.2.6.8 and 6.1.1.4'

loop_
_geom_angle_atom_site_label_1
_geom_angle_atom_site_label_2
_geom_angle_atom_site_label_3
_geom_angle_site_symmetry_1
_geom_angle_site_symmetry_2
_geom_angle_site_symmetry_3
_geom_angle
_geom_angle_publ_flag
C9 O3 H3 . . . 109.00 no
H1W O1W H2W . . . 106(3) no
C2 N1 C6 . . . 119.83(14) no
C2 N3 C4 . . . 116.65(13) no
C4 N5 C6 . . . 115.70(14) no
C6 N1 H1 . . . 120.00 no
C2 N1 H1 . . . 120.00 no
C2 N2 H2A . . . 120.00 no
C2 N2 H2B . . . 120.00 no
H2A N2 H2B . . . 120.00 no
H4A N4 H4B . . . 120.00 no
C4 N4 H4B . . . 120.00 no
C4 N4 H4A . . . 120.00 no
C8 N6 C12 . . . 119.17(16) no
N1 C2 N3 . . . 120.32(13) no
N2 C2 N3 . . . 121.64(14) no
N1 C2 N2 . . . 118.03(14) no
N3 C4 N4 . . . 118.78(14) no
N3 C4 N5 . . . 125.45(14) no
N4 C4 N5 . . . 115.76(14) no
N5 C6 C7 . . . 120.74(15) no
N1 C6 C7 . . . 117.22(15) no
N1 C6 N5 . . . 122.04(15) no
C6 C7 H7A . . . 109.00 no
C6 C7 H7B . . . 109.00 no
C6 C7 H7C . . . 109.00 no
H7A C7 H7B . . . 109.00 no
H7B C7 H7C . . . 110.00 no
H7A C7 H7C . . . 109.00 no
N6 C8 C9 . . . 121.80(17) no
N6 C8 C13 . . . 116.72(15) no
C9 C8 C13 . . . 121.46(18) no
O3 C9 C8 . . . 121.61(18) no
C8 C9 C10 . . . 118.1(2) no
O3 C9 C10 . . . 120.28(18) no
C9 C10 C11 . . . 119.4(2) no
C10 C11 C12 . . . 119.7(2) no
N6 C12 C11 . . . 121.9(2) no
O2 C13 C8 . . . 116.69(16) no
O1 C13 O2 . . . 124.21(19) no
O1 C13 C8 . . . 119.09(18) no
C11 C10 H10 . . . 120.00 no
C9 C10 H10 . . . 120.00 no
C10 C11 H11 . . . 120.00 no
C12 C11 H11 . . . 120.00 no
N6 C12 H12 . . . 119.00 no
C11 C12 H12 . . . 119.00 no

loop_
_geom_bond_atom_site_label_1
_geom_bond_atom_site_label_2
_geom_bond_site_symmetry_1
_geom_bond_site_symmetry_2
_geom_bond_distance
_geom_bond_publ_flag
O1 C13 . . 1.227(2) no
O2 C13 . . 1.271(3) no
O3 C9 . . 1.349(3) no
O3 H3 . . 0.8200 no
O1W H1W . . 0.796(18) no
O1W H2W . . 0.82(2) no
N1 C2 . . 1.378(2) no
N1 C6 . . 1.347(2) no
N2 C2 . . 1.296(2) no
N3 C4 . . 1.326(2) no
N3 C2 . . 1.321(2) no
N4 C4 . . 1.311(2) no
N5 C6 . . 1.295(2) no
N5 C4 . . 1.383(2) no
N1 H1 . . 0.8600 no
N2 H2A . . 0.8600 no
N2 H2B . . 0.8600 no
N4 H4A . . 0.8600 no
N4 H4B . . 0.8600 no
N6 C12 . . 1.322(3) no
N6 C8 . . 1.335(2) no
C6 C7 . . 1.482(2) no
C7 H7B . . 0.9600 no
C7 H7A . . 0.9600 no
C7 H7C . . 0.9600 no
C8 C13 . . 1.500(3) no
C8 C9 . . 1.393(2) no
C9 C10 . . 1.388(3) no
C10 C11 . . 1.346(4) no
C11 C12 . . 1.387(3) no
C10 H10 . . 0.9300 no
C11 H11 . . 0.9300 no
C12 H12 . . 0.9300 no

loop_
_geom_contact_atom_site_label_1
_geom_contact_atom_site_label_2
_geom_contact_distance
_geom_contact_site_symmetry_1
_geom_contact_site_symmetry_2
_geom_contact_publ_flag
O1 N6 2.701(2) . . no
O1 N2 2.912(2) . 3_766 no
O1 C4 3.316(2) . 3_666 no
O1 N2 2.787(2) . . no
O1W O3 2.875(2) . 4_564 no
O1W O2 2.880(3) . . no
O1W N4 2.898(2) . 3_665 no
O2 O1W 2.880(3) . . no
O2 O3 2.526(2) . . no
O2 N1 2.890(2) . . no
O2 C7 3.415(3) . . no
O3 O1W 2.875(2) . 4_565 no
O3 O2 2.526(2) . . no
O1 H2B 2.7500 . 3_766 no
O1 H2A 2.4400 . 3_766 no
O1 H2B 1.9400 . . no
O1 H1 2.6300 . . no
O1W H4A 2.0600 . 3_665 no
O1W H7B 2.7500 . . no
O1W H12 2.8600 . 1_454 no
O2 H3 1.8000 . . no
O2 H1 2.0400 . . no
O2 H2W 2.07(2) . . no
O3 H1W 2.112(18) . 4_565 no
N1 C2 3.449(2) . 3_666 no
N1 O2 2.890(2) . . no
N2 O1 2.787(2) . . no
N2 C6 3.449(2) . 3_666 no
N2 O1 2.912(2) . 3_766 no
N2 N6 2.965(2) . 3_766 no
N4 O1W 2.898(2) . 3_665 no
N4 N5 2.994(2) . 3_565 no
N5 N4 2.994(2) . 3_565 no
N6 N2 2.965(2) . 3_766 no
N6 O1 2.701(2) . . no
N3 H12 2.9400 . 3_766 no
N5 H4B 2.1400 . 3_565 no
N6 H7C 2.6400 . 1_655 no
N6 H2A 2.1100 . 3_766 no
C2 N1 3.449(2) . 3_666 no
C2 C4 3.298(2) . 3_665 no
C4 O1 3.316(2) . 3_666 no
C4 C2 3.298(2) . 3_665 no
C4 C13 3.518(3) . 3_666 no
C6 N2 3.449(2) . 3_666 no
C7 O2 3.415(3) . . no
C9 C10 3.533(3) . 4_564 no
C10 C9 3.533(3) . 4_565 no
C13 C4 3.518(3) . 3_666 no
C6 H4B 3.0100 . 3_565 no
C8 H2A 3.0000 . 3_766 no
C8 H7C 3.0700 . 1_655 no
C9 H10 2.9700 . 4_564 no
C9 H1W 2.99(2) . 4_565 no
C12 H7B 3.0500 . 1_656 no
C12 H2A 3.0100 . 3_766 no
C13 H1 2.6400 . . no
C13 H2W 2.79(3) . . no
C13 H3 2.4200 . . no
C13 H2B 2.9300 . . no
H1 H7C 2.5300 . . no
H1 O1 2.6300 . . no
H1 H2B 2.2600 . . no
H1 O2 2.0400 . . no
H1 C13 2.6400 . . no
H1W C9 2.99(2) . 4_564 no
H1W O3 2.112(18) . 4_564 no
H2A C12 3.0100 . 3_766 no
H2A O1 2.4400 . 3_766 no
H2A N6 2.1100 . 3_766 no
H2A C8 3.0000 . 3_766 no
H2B O1 2.7500 . 3_766 no
H2B O1 1.9400 . . no
H2B H1 2.2600 . . no
H2B C13 2.9300 . . no
H2W C13 2.79(3) . . no
H2W O2 2.07(2) . . no
H2W H4A 2.4400 . 3_665 no
H3 C13 2.4200 . . no
H3 O2 1.8000 . . no
H4A H2W 2.4400 . 3_665 no
H4A O1W 2.0600 . 3_665 no
H4B H7A 2.5500 . 3_565 no
H4B N5 2.1400 . 3_565 no
H4B C6 3.0100 . 3_565 no
H7A H4B 2.5500 . 3_565 no
H7B C12 3.0500 . 1_454 no
H7B O1W 2.7500 . . no
H7C H1 2.5300 . . no
H7C C8 3.0700 . 1_455 no
H7C N6 2.6400 . 1_455 no
H10 C9 2.9700 . 4_565 no
H12 O1W 2.8600 . 1_656 no
H12 N3 2.9400 . 3_766 no

loop_
_geom_hbond_atom_site_label_D
_geom_hbond_atom_site_label_H
_geom_hbond_atom_site_label_A
_geom_hbond_site_symmetry_A
_geom_hbond_distance_DH
_geom_hbond_distance_HA
_geom_hbond_distance_DA
_geom_hbond_angle_DHA
_geom_hbond_publ_flag
N1 H1 O2 . 0.8600 2.0400 2.890(2) 169.00 yes
O1W H1W O3 4_564 0.796(18) 2.112(18) 2.875(2) 161(3) yes
N2 H2A O1 3_766 0.8600 2.4400 2.912(2) 115.00 yes
N2 H2A N6 3_766 0.8600 2.1100 2.965(2) 172.00 yes
N2 H2B O1 . 0.8600 1.9400 2.787(2) 169.00 yes
O1W H2W O2 . 0.82(2) 2.07(2) 2.880(3) 166(3) yes
O3 H3 O2 . 0.8200 1.8000 2.526(2) 147.00 yes
N4 H4A O1W 3_665 0.8600 2.0600 2.898(2) 164.00 yes
N4 H4B N5 3_565 0.8600 2.1400 2.994(2) 175.00 yes

loop_
_geom_torsion_atom_site_label_1
_geom_torsion_atom_site_label_2
_geom_torsion_atom_site_label_3
_geom_torsion_atom_site_label_4
_geom_torsion_site_symmetry_1
_geom_torsion_site_symmetry_2
_geom_torsion_site_symmetry_3
_geom_torsion_site_symmetry_4
_geom_torsion
_geom_torsion_publ_flag
C6 N1 C2 N2 . . . . -179.51(15) no
C6 N1 C2 N3 . . . . 0.2(2) no
C2 N1 C6 N5 . . . . 0.0(2) no
C2 N1 C6 C7 . . . . -179.78(15) no
C4 N3 C2 N1 . . . . -0.5(2) no
C4 N3 C2 N2 . . . . 179.24(15) no
C2 N3 C4 N4 . . . . 179.40(15) no
C2 N3 C4 N5 . . . . 0.6(2) no
C6 N5 C4 N3 . . . . -0.4(2) no
C6 N5 C4 N4 . . . . -179.25(14) no
C4 N5 C6 N1 . . . . 0.1(2) no
C4 N5 C6 C7 . . . . 179.86(15) no
C12 N6 C8 C9 . . . . -0.9(3) no
C12 N6 C8 C13 . . . . 177.21(18) no
C8 N6 C12 C11 . . . . 0.5(3) no
N6 C8 C9 O3 . . . . 179.85(17) no
N6 C8 C9 C10 . . . . 0.8(3) no
C13 C8 C9 O3 . . . . 1.8(3) no
C13 C8 C9 C10 . . . . -177.28(19) no
N6 C8 C13 O1 . . . . 5.2(3) no
N6 C8 C13 O2 . . . . -173.62(17) no
C9 C8 C13 O1 . . . . -176.69(19) no
C9 C8 C13 O2 . . . . 4.5(3) no
O3 C9 C10 C11 . . . . -179.2(2) no
C8 C9 C10 C11 . . . . -0.1(3) no
C9 C10 C11 C12 . . . . -0.3(3) no
C10 C11 C12 N6 . . . . 0.2(3) no

loop_
_cod_related_entry_id
_cod_related_entry_database
_cod_related_entry_code
1 ChemSpider 30654247
